data_4346472
loop_
_publ_author_name
'Das, Raj Kumar'
'Aggarwal, Himanshu'
'Barbour, Leonard J.'

_publ_section_title
;
 Anomalous Anisotropic Thermal Expansion in a One-Dimensional Coordination
 Polymer Driven by Conformational Flexibility.
;
_journal_issue 17
_journal_name_full 'Inorganic chemistry'
_journal_page_first 8171
_journal_page_last 8173
_journal_paper_doi 10.1021/acs.inorgchem.5b01560
_journal_volume 54
_journal_year 2015
_chemical_formula_moiety 'C12 H10 Li2 N2 O5, 2(C0.50 H2 O0.50)'
_chemical_formula_sum 'C13 H14 Li2 N2 O6'
_chemical_formula_weight 308.14
_space_group_IT_number 15
_space_group_name_Hall '-C 2yc'
_space_group_name_H-M_alt 'C 1 2/c 1'
_symmetry_cell_setting monoclinic
_symmetry_space_group_name_Hall '-C 2yc'
_symmetry_space_group_name_H-M 'C 1 2/c 1'
_atom_sites_solution_hydrogens geom
_atom_sites_solution_primary direct
_atom_sites_solution_secondary difmap
_audit_creation_method SHELXL-97
_cell_angle_alpha 90.00
_cell_angle_beta 107.311(5)
_cell_angle_gamma 90.00
_cell_formula_units_Z 4
_cell_length_a 17.654(6)
_cell_length_b 9.493(3)
_cell_length_c 10.040(4)
_cell_measurement_reflns_used 1484
_cell_measurement_temperature 160(2)
_cell_measurement_theta_max 25.94
_cell_measurement_theta_min 2.42
_cell_volume 1606.4(10)
_computing_cell_refinement 'SAINT (Bruker, 2009)'
_computing_data_reduction SAINT
_computing_molecular_graphics 'X-Seed (Barbour 2001)'
_computing_structure_refinement 'SHELXL-97 (Sheldrick, 1997)'
_computing_structure_solution 'SHELXS-97 (Sheldrick, 1990)'
_diffrn_ambient_temperature 160(2)
_diffrn_measured_fraction_theta_full 0.997
_diffrn_measured_fraction_theta_max 0.997
_diffrn_measurement_device_type 'CCD area detector'
_diffrn_measurement_method 'phi and omega scans'
_diffrn_radiation_monochromator graphite
_diffrn_radiation_source 'fine-focus sealed tube'
_diffrn_radiation_type MoK\a
_diffrn_radiation_wavelength 0.71073
_diffrn_reflns_av_R_equivalents 0.0207
_diffrn_reflns_av_sigmaI/netI 0.0241
_diffrn_reflns_limit_h_max 21
_diffrn_reflns_limit_h_min -21
_diffrn_reflns_limit_k_max 9
_diffrn_reflns_limit_k_min -11
_diffrn_reflns_limit_l_max 11
_diffrn_reflns_limit_l_min -12
_diffrn_reflns_number 4472
_diffrn_reflns_theta_full 25.99
_diffrn_reflns_theta_max 25.99
_diffrn_reflns_theta_min 2.42
_exptl_absorpt_coefficient_mu 0.099
_exptl_absorpt_correction_T_max 0.9931
_exptl_absorpt_correction_T_min 0.9648
_exptl_absorpt_correction_type multi-scan
_exptl_absorpt_process_details SADABS
_exptl_crystal_colour colorless
_exptl_crystal_density_diffrn 1.274
_exptl_crystal_density_method 'not measured'
_exptl_crystal_description plate
_exptl_crystal_F_000 640
_exptl_crystal_size_max 0.365
_exptl_crystal_size_mid 0.186
_exptl_crystal_size_min 0.070
_refine_diff_density_max 0.708
_refine_diff_density_min -0.281
_refine_diff_density_rms 0.070
_refine_ls_extinction_method none
_refine_ls_goodness_of_fit_ref 1.084
_refine_ls_hydrogen_treatment mixed
_refine_ls_matrix_type full
_refine_ls_number_parameters 123
_refine_ls_number_reflns 1580
_refine_ls_number_restraints 2
_refine_ls_restrained_S_all 1.083
_refine_ls_R_factor_all 0.0586
_refine_ls_R_factor_gt 0.0522
_refine_ls_shift/su_max 0.000
_refine_ls_shift/su_mean 0.000
_refine_ls_structure_factor_coef Fsqd
_refine_ls_weighting_details 'calc w=1/[\s^2^(Fo^2^)+(0.1294P)^2^+0.7155P] where P=(Fo^2^+2Fc^2^)/3'
_refine_ls_weighting_scheme calc
_refine_ls_wR_factor_gt 0.1777
_refine_ls_wR_factor_ref 0.1873
_reflns_number_gt 1349
_reflns_number_total 1580
_reflns_threshold_expression >2sigma(I)
_cod_data_source_file ic5b01560_si_002.cif
_cod_data_source_block LJB_1_160K
_cod_depositor_comments
;
The following automatic conversions were performed:

data item '_symmetry_cell_setting' value 'Monoclinic' was changed to
'monoclinic' in accordance with the
/home/saulius/struct/COD-crude-data/automatic-downloads/DataCite-retrospective/ACS/depositions/lib/dictionaries/cif_core.dic
dictionary named 'cif_core.dic' version 2.4.2 last updated on
2011-04-26.

Automatic conversion script
Id: cif_fix_values 6909 2019-04-08 15:41:33Z antanas 
;
_cod_original_cell_volume 1606.3(10)
_cod_original_sg_symbol_H-M C2/c
_cod_database_code 4346472

loop_
_symmetry_equiv_pos_as_xyz
'x, y, z'
'-x, y, -z+1/2'
'x+1/2, y+1/2, z'
'-x+1/2, y+1/2, -z+1/2'
'-x, -y, -z'
'x, -y, z-1/2'
'-x+1/2, -y+1/2, -z'
'x+1/2, -y+1/2, z-1/2'

loop_
_atom_site_label
_atom_site_type_symbol
_atom_site_fract_x
_atom_site_fract_y
_atom_site_fract_z
_atom_site_U_iso_or_equiv
_atom_site_adp_type
_atom_site_occupancy
_atom_site_symmetry_multiplicity
_atom_site_calc_flag
_atom_site_refinement_flags
O1 O 0.10482(7) 0.07762(15) 0.32268(13) 0.0242(4) Uani 1 1 d .
O1W O 0.0000 -0.17809(19) 0.2500 0.0211(5) Uani 1 2 d S
N1 N 0.35813(10) 0.18534(19) 0.2230(2) 0.0328(5) Uani 1 1 d .
C1 C 0.11900(10) 0.07649(18) 0.20845(18) 0.0188(4) Uani 1 1 d .
O2 O 0.07018(7) 0.04467(14) 0.09345(13) 0.0232(4) Uani 1 1 d .
C2 C 0.20265(10) 0.11526(19) 0.20947(18) 0.0205(5) Uani 1 1 d .
O3 O 0.0097(4) 0.3892(4) 0.1857(6) 0.115(3) Uani 0.50 1 d PD
C3 C 0.25142(13) 0.1842(3) 0.3235(2) 0.0360(6) Uani 1 1 d .
H3 H 0.2326 0.2085 0.3999 0.043 Uiso 1 1 calc R
C4 C 0.32819(13) 0.2179(3) 0.3258(2) 0.0394(6) Uani 1 1 d .
H4 H 0.3610 0.2666 0.4047 0.047 Uiso 1 1 calc R
C5 C 0.31048(12) 0.1190(2) 0.1125(2) 0.0333(5) Uani 1 1 d .
H5 H 0.3308 0.0955 0.0378 0.040 Uiso 1 1 calc R
C6 C 0.23247(11) 0.0825(2) 0.1013(2) 0.0275(5) Uani 1 1 d .
H6 H 0.2004 0.0359 0.0204 0.033 Uiso 1 1 calc R
C7 C 0.0402(5) 0.3970(9) 0.0626(9) 0.086(2) Uani 0.50 1 d PD
H7A H 0.0132 0.4735 0.0010 0.130 Uiso 0.50 1 calc PR
H7B H 0.0300 0.3076 0.0117 0.130 Uiso 0.50 1 calc PR
H7C H 0.0974 0.4152 0.0941 0.130 Uiso 0.50 1 calc PR
Li11 Li 0.03217(17) -0.0283(3) 0.3939(3) 0.0218(6) Uani 1 1 d .
H1W H -0.0404(17) -0.233(3) 0.242(3) 0.062(9) Uiso 1 1 d .
H1O3 H -0.006(7) 0.303(4) 0.199(8) 0.16(5) Uiso 0.50 1 d PD

loop_
_atom_site_aniso_label
_atom_site_aniso_U_11
_atom_site_aniso_U_22
_atom_site_aniso_U_33
_atom_site_aniso_U_23
_atom_site_aniso_U_13
_atom_site_aniso_U_12
O1 0.0209(7) 0.0348(8) 0.0189(7) -0.0027(5) 0.0092(5) -0.0065(5)
O1W 0.0136(9) 0.0238(10) 0.0273(10) 0.000 0.0082(7) 0.000
N1 0.0199(9) 0.0370(10) 0.0421(11) 0.0006(7) 0.0103(8) -0.0083(7)
C1 0.0170(9) 0.0200(9) 0.0197(9) -0.0003(6) 0.0060(7) -0.0013(6)
O2 0.0151(7) 0.0368(8) 0.0184(7) -0.0033(5) 0.0058(5) -0.0054(5)
C2 0.0168(9) 0.0234(9) 0.0228(10) 0.0013(7) 0.0082(7) -0.0035(7)
O3 0.119(5) 0.0197(18) 0.136(5) -0.013(2) -0.070(5) 0.009(2)
C3 0.0283(11) 0.0513(14) 0.0315(12) -0.0140(9) 0.0135(9) -0.0176(9)
C4 0.0273(11) 0.0531(14) 0.0374(12) -0.0122(10) 0.0089(9) -0.0215(10)
C5 0.0225(10) 0.0446(13) 0.0382(12) -0.0031(9) 0.0174(9) -0.0049(9)
C6 0.0188(10) 0.0382(11) 0.0264(10) -0.0055(8) 0.0081(8) -0.0061(8)
C7 0.125(7) 0.074(5) 0.070(5) 0.010(4) 0.045(5) -0.002(5)
Li11 0.0166(14) 0.0305(16) 0.0195(14) -0.0005(12) 0.0073(12) -0.0005(12)

loop_
_atom_type_symbol
_atom_type_description
_atom_type_scat_dispersion_real
_atom_type_scat_dispersion_imag
_atom_type_scat_source
C C 0.0033 0.0016 'International Tables Vol C Tables 4.2.6.8 and 6.1.1.4'
H H 0.0000 0.0000 'International Tables Vol C Tables 4.2.6.8 and 6.1.1.4'
Li Li -0.0003 0.0001 'International Tables Vol C Tables 4.2.6.8 and 6.1.1.4'
N N 0.0061 0.0033 'International Tables Vol C Tables 4.2.6.8 and 6.1.1.4'
O O 0.0106 0.0060 'International Tables Vol C Tables 4.2.6.8 and 6.1.1.4'

loop_
_geom_angle_atom_site_label_1
_geom_angle_atom_site_label_2
_geom_angle_atom_site_label_3
_geom_angle
_geom_angle_site_symmetry_1
_geom_angle_site_symmetry_3
C1 O1 Li11 132.54(15) . .
Li11 O1W Li11 88.6(2) . 2
C4 N1 C5 117.24(17) . .
O1 C1 O2 125.34(16) . .
O1 C1 C2 116.96(16) . .
O2 C1 C2 117.70(15) . .
O1 C1 Li11 84.75(12) . 2
O2 C1 Li11 40.82(10) . 2
C2 C1 Li11 157.69(14) . 2
C1 O2 Li11 155.55(14) . 6
C1 O2 Li11 114.63(14) . 2
Li11 O2 Li11 89.78(13) 6 2
C3 C2 C6 118.20(17) . .
C3 C2 C1 119.16(17) . .
C6 C2 C1 122.64(16) . .
O3 O3 C7 172.4(7) 2 .
C2 C3 C4 119.4(2) . .
N1 C4 C3 123.12(19) . .
N1 C5 C6 123.31(19) . .
C2 C6 C5 118.75(18) . .
O2 Li11 O1 111.39(16) 6_556 .
O2 Li11 O2 90.23(13) 6_556 2
O1 Li11 O2 124.29(17) . 2
O2 Li11 O1W 129.56(17) 6_556 .
O1 Li11 O1W 100.44(14) . .
O2 Li11 O1W 103.24(14) 2 .
O2 Li11 C1 114.77(13) 6_556 2
O1 Li11 C1 110.61(14) . 2
O2 Li11 C1 24.55(7) 2 2
O1W Li11 C1 87.21(11) . 2
O2 Li11 Li11 45.91(10) 6_556 5_556
O1 Li11 Li11 131.3(2) . 5_556
O2 Li11 Li11 44.31(9) 2 5_556
O1W Li11 Li11 127.55(19) . 5_556
C1 Li11 Li11 68.86(12) 2 5_556
O2 Li11 Li11 174.22(15) 6_556 2
O1 Li11 Li11 74.01(12) . 2
O2 Li11 Li11 88.16(15) 2 2
O1W Li11 Li11 45.71(10) . 2
C1 Li11 Li11 63.81(11) 2 2
Li11 Li11 Li11 132.2(2) 5_556 2

loop_
_geom_bond_atom_site_label_1
_geom_bond_atom_site_label_2
_geom_bond_distance
_geom_bond_site_symmetry_2
O1 C1 1.245(2) .
O1 Li11 1.927(3) .
O1W Li11 1.986(3) .
O1W Li11 1.986(3) 2
N1 C4 1.328(3) .
N1 C5 1.334(3) .
C1 O2 1.255(2) .
C1 C2 1.519(2) .
C1 Li11 2.745(3) 2
O2 Li11 1.920(3) 6
O2 Li11 1.974(3) 2
C2 C3 1.376(3) .
C2 C6 1.376(3) .
O3 O3 1.430(15) 2
O3 C7 1.490(9) .
C3 C4 1.386(3) .
C5 C6 1.392(3) .
Li11 O2 1.920(3) 6_556
Li11 O2 1.974(3) 2
Li11 C1 2.745(3) 2
Li11 Li11 2.748(6) 5_556
Li11 Li11 2.773(6) 2
